data_7222809
loop_
_publ_author_name
'Rodewald, U.C.'
'Heying, B.'
'Poettgen, R.'
'Johrendt, D.'

_publ_section_title
;
 On the silicides Eu Ir2 Si2 and Lu5 Si3
;
_journal_name_full
;
Zeitschrift fuer Naturforschung, Teil B. Anorganische Chemie, Organische 
Chemie (42,1987-)
;
_journal_page_first 969
_journal_page_last 974
_journal_volume 59
_journal_year 2004
_chemical_formula_sum 'Lu5 Si3'
_space_group_IT_number 193
_symmetry_space_group_name_Hall '-P 6c 2'
_symmetry_space_group_name_H-M 'P 63/m c m'
_cell_angle_alpha 90
_cell_angle_beta 90
_cell_angle_gamma 120
_cell_formula_units_Z 2
_cell_length_a 8.2
_cell_length_b 8.2
_cell_length_c 6.142
_cell_volume 357.658
_citation_journal_id_ASTM ZNBSEN
_cod_data_source_file Rodewald_ZNBSEN_2004_1655.cif
_cod_data_source_block Lu5Si3
_cod_original_cell_volume 357.6582
_cod_database_code 7222809

loop_
_symmetry_equiv_pos_as_xyz
x,y,z
x-y,x,z+1/2
-y,x-y,z
-x,-y,z+1/2
-x+y,-x,z
y,-x+y,z+1/2
-y,-x,-z
x-y,-y,-z+1/2
x,x-y,-z
y,x,-z+1/2
-x+y,y,-z
-x,-x+y,-z+1/2
-x,-y,-z
-x+y,-x,-z-1/2
y,-x+y,-z
x,y,-z-1/2
x-y,x,-z
-y,x-y,-z-1/2
y,x,z
-x+y,y,z-1/2
-x,-x+y,z
-y,-x,z-1/2
x-y,-y,z
x,x-y,z-1/2

loop_
_atom_site_label
_atom_site_type_symbol
_atom_site_fract_x
_atom_site_fract_y
_atom_site_fract_z
_atom_site_occupancy
_atom_site_U_iso_or_equiv
Si1 Si 0.6045 0 0.25 1 0.0
Lu1 Lu 0.24124 0 0.25 1 0.0
Lu2 Lu 0.6667 0.3333 0 1 0.0
